data_7005875
loop_
_publ_author_name
'Mahata, Partha'
'Ramya, K. V.'
'Natarajan, Srinivasan'

_publ_section_title
;
 Synthesis, structure and optical properties of rare-earth benzene
 carboxylates.
;
_journal_issue 36
_journal_name_full 'Dalton transactions (Cambridge, England : 2003)'
_journal_page_first 4017
_journal_page_last 4026
_journal_paper_doi 10.1039/b706363f
_journal_year 2007
_chemical_formula_sum 'C32 H22 La2 O18'
_chemical_formula_weight 972.32
_chemical_name_common 'Lanthanum carboxylate'
_chemical_name_systematic
;
?
;
_space_group_IT_number 14
_symmetry_cell_setting monoclinic
_symmetry_space_group_name_Hall '-P 2ybc'
_symmetry_space_group_name_H-M 'P 1 21/c 1'
_atom_sites_solution_hydrogens geom
_atom_sites_solution_primary direct
_atom_sites_solution_secondary difmap
_cell_angle_alpha 90.00
_cell_angle_beta 95.710(3)
_cell_angle_gamma 90.00
_cell_formula_units_Z 4
_cell_length_a 10.3780(19)
_cell_length_b 14.177(3)
_cell_length_c 21.525(4)
_cell_measurement_reflns_used 7432
_cell_measurement_temperature 293(2)
_cell_measurement_theta_max 28.00
_cell_measurement_theta_min 1.72
_cell_volume 3151.2(11)
_computing_cell_refinement 'SAINT (Bruker, 2000)'
_computing_data_collection 'SMART (Bruker, 2000)'
_computing_data_reduction SAINT
_computing_molecular_graphics 'Ortep-3 for Windows (Farrugia, 1999) and CAMERON (Watkin et al., 1993)'
_computing_publication_material 'PLATON (Spek, 2003)'
_computing_structure_refinement 'SHELXL-97 (Sheldrick, 1997)'
_computing_structure_solution 'SIR92 (Altomare et al., 1993)'
_diffrn_ambient_temperature 293(2)
_diffrn_measured_fraction_theta_full 0.976
_diffrn_measured_fraction_theta_max 0.976
_diffrn_measurement_device_type 'Bruker SMART CCD area detector'
_diffrn_measurement_method '\f and \w scans'
_diffrn_radiation_monochromator graphite
_diffrn_radiation_source 'fine-focus sealed tube'
_diffrn_radiation_type MoK\a
_diffrn_radiation_wavelength 0.71073
_diffrn_reflns_av_R_equivalents 0.0395
_diffrn_reflns_av_sigmaI/netI 0.0427
_diffrn_reflns_limit_h_max 13
_diffrn_reflns_limit_h_min -13
_diffrn_reflns_limit_k_max 18
_diffrn_reflns_limit_k_min -18
_diffrn_reflns_limit_l_max 28
_diffrn_reflns_limit_l_min -28
_diffrn_reflns_number 26976
_diffrn_reflns_theta_full 28.00
_diffrn_reflns_theta_max 28.00
_diffrn_reflns_theta_min 1.72
_exptl_absorpt_coefficient_mu 2.763
_exptl_absorpt_correction_T_max 0.7697
_exptl_absorpt_correction_T_min 0.6361
_exptl_absorpt_correction_type multi-scan
_exptl_absorpt_process_details '(SADABS; Sheldrick, 1996)'
_exptl_crystal_colour Colorless
_exptl_crystal_density_diffrn 2.049
_exptl_crystal_density_method 'not measured'
_exptl_crystal_description 'Block type'
_exptl_crystal_F_000 1888
_exptl_crystal_size_max 0.18
_exptl_crystal_size_mid 0.12
_exptl_crystal_size_min 0.10
_refine_diff_density_max 0.774
_refine_diff_density_min -0.479
_refine_diff_density_rms 0.118
_refine_ls_extinction_method none
_refine_ls_goodness_of_fit_ref 1.066
_refine_ls_hydrogen_treatment mixed
_refine_ls_matrix_type full
_refine_ls_number_parameters 485
_refine_ls_number_reflns 7432
_refine_ls_number_restraints 4
_refine_ls_restrained_S_all 1.066
_refine_ls_R_factor_all 0.0430
_refine_ls_R_factor_gt 0.0309
_refine_ls_shift/su_max 0.001
_refine_ls_shift/su_mean 0.000
_refine_ls_structure_factor_coef Fsqd
_refine_ls_weighting_details 'calc w=1/[\s^2^(Fo^2^)+(0.0229P)^2^+0.0000P] where P=(Fo^2^+2Fc^2^)/3'
_refine_ls_weighting_scheme calc
_refine_ls_wR_factor_gt 0.0559
_refine_ls_wR_factor_ref 0.0591
_reflns_number_gt 6266
_reflns_number_total 7432
_reflns_threshold_expression >2sigma(I)
_cod_data_source_file b706363f.txt
_cod_data_source_block Compound(I)
_cod_depositor_comments
;
The following automatic conversions were performed:
'_symmetry_cell_setting' value 'Monoclinic' changed to 'monoclinic'
according to '/home/saulius/struct/CIF-dictionaries/cif_core.dic'
dictionary named 'cif_core.dic' version 2.4.1 from
2010-06-29.

'_exptl_absorpt_correction_type' value 'multi -scan' changed
to 'multi-scan' according to
'/home/saulius/struct/CIF-dictionaries/cif_core.dic' dictionary named
'cif_core.dic' version 2.4.1 from 2010-06-29.

Automatic conversion script
Id: cif_fix_enum 1527 2010-12-29 10:47:43Z saulius 
;
_cod_original_cell_volume 3151.3(10)
_cod_original_sg_symbol_H-M P21/c
_cod_database_code 7005875

loop_
_symmetry_equiv_pos_as_xyz
'x, y, z'
'-x, y+1/2, -z+1/2'
'-x, -y, -z'
'x, -y-1/2, z-1/2'

loop_
_atom_site_label
_atom_site_type_symbol
_atom_site_fract_x
_atom_site_fract_y
_atom_site_fract_z
_atom_site_U_iso_or_equiv
_atom_site_adp_type
_atom_site_occupancy
_atom_site_symmetry_multiplicity
_atom_site_calc_flag
_atom_site_refinement_flags
_atom_site_disorder_assembly
_atom_site_disorder_group
La1 La 0.142414(17) 0.304683(12) 0.261304(8) 0.01381(5) Uani 1 1 d . . .
La2 La 0.065228(18) 0.567115(12) 0.310657(8) 0.01420(5) Uani 1 1 d . . .
O1 O -0.0053(2) 0.27593(15) 0.35365(10) 0.0222(5) Uani 1 1 d . . .
O2 O -0.0444(2) 0.40814(15) 0.30231(10) 0.0184(5) Uani 1 1 d . . .
O3 O 0.2216(2) 0.41837(15) 0.34889(10) 0.0214(5) Uani 1 1 d . . .
O4 O 0.1226(2) 0.46489(15) 0.21613(10) 0.0193(5) Uani 1 1 d . . .
O5 O 0.0694(2) -0.24271(15) 0.30421(10) 0.0205(5) Uani 1 1 d . . .
O6 O 0.2110(2) 0.25559(17) 0.66334(11) 0.0295(6) Uani 1 1 d . . .
O7 O 0.3756(3) 0.3569(2) 0.25184(15) 0.0385(7) Uani 1 1 d D . .
O8 O 0.1048(2) 0.11419(15) 0.27346(10) 0.0201(5) Uani 1 1 d . . .
O9 O 0.2816(2) 0.18320(15) 0.31617(12) 0.0298(6) Uani 1 1 d . . .
O10 O 0.1245(3) 0.50129(17) 0.41694(11) 0.0320(6) Uani 1 1 d . . .
O11 O 0.2062(2) 0.60720(16) 0.22060(11) 0.0269(6) Uani 1 1 d . . .
O12 O 0.2351(2) -0.31620(15) 0.35510(11) 0.0237(5) Uani 1 1 d . . .
O13 O 0.1049(2) 0.38532(17) 0.63121(11) 0.0313(6) Uani 1 1 d . . .
C1 C 0.1766(3) 0.5347(2) 0.19034(15) 0.0173(7) Uani 1 1 d . . .
C2 C 0.1947(3) 0.5266(2) 0.12298(15) 0.0183(7) Uani 1 1 d . . .
C3 C 0.1349(3) 0.4541(2) 0.08752(16) 0.0216(7) Uani 1 1 d . . .
H3 H 0.0872 0.4089 0.1066 0.026 Uiso 1 1 calc R . .
C4 C 0.1458(3) 0.4485(2) 0.02402(16) 0.0224(8) Uani 1 1 d . . .
C5 C 0.2195(4) 0.5148(3) -0.00367(17) 0.0304(9) Uani 1 1 d . . .
H5 H 0.2283 0.5107 -0.0462 0.036 Uiso 1 1 calc R . .
C6 C 0.2801(4) 0.5867(3) 0.03085(17) 0.0325(9) Uani 1 1 d . . .
H6 H 0.3301 0.6305 0.0119 0.039 Uiso 1 1 calc R . .
C7 C 0.2661(3) 0.5935(2) 0.09413(16) 0.0247(8) Uani 1 1 d . . .
H7 H 0.3047 0.6431 0.1173 0.030 Uiso 1 1 calc R . .
C8 C 0.0738(3) 0.3712(2) -0.01105(17) 0.0264(8) Uani 1 1 d . . .
O21 O 0.0066(3) 0.31530(18) 0.01259(12) 0.0373(7) Uani 1 1 d . . .
O22 O 0.0899(3) 0.37082(18) -0.07179(11) 0.0370(7) Uani 1 1 d . . .
H22 H 0.0485 0.3272 -0.0890 0.056 Uiso 1 1 calc R . .
C11 C -0.0727(3) 0.3488(2) 0.34379(15) 0.0176(7) Uani 1 1 d . . .
C12 C -0.1854(3) 0.3710(2) 0.37926(16) 0.0207(7) Uani 1 1 d . . .
C13 C -0.2822(3) 0.4308(2) 0.35323(16) 0.0239(8) Uani 1 1 d . . .
H13 H -0.2794 0.4535 0.3128 0.029 Uiso 1 1 calc R . .
C14 C -0.3829(3) 0.4569(2) 0.38752(16) 0.0233(8) Uani 1 1 d . . .
C15 C -0.3867(4) 0.4225(2) 0.44778(17) 0.0289(8) Uani 1 1 d . . .
H15 H -0.4536 0.4404 0.4710 0.035 Uiso 1 1 calc R . .
C16 C -0.2913(4) 0.3616(3) 0.47336(18) 0.0323(9) Uani 1 1 d . . .
H16 H -0.2946 0.3381 0.5135 0.039 Uiso 1 1 calc R . .
C17 C -0.1910(3) 0.3359(2) 0.43902(17) 0.0275(8) Uani 1 1 d . . .
H17 H -0.1270 0.2949 0.4561 0.033 Uiso 1 1 calc R . .
C18 C -0.4821(4) 0.5237(3) 0.35891(19) 0.0308(9) Uani 1 1 d . . .
O31 O -0.5481(2) 0.56754(17) 0.39981(12) 0.0375(7) Uani 1 1 d . . .
H31 H -0.6011 0.6032 0.3813 0.056 Uiso 1 1 calc R . .
O32 O -0.5027(3) 0.5355(2) 0.30320(14) 0.0520(8) Uani 1 1 d . . .
C21 C 0.1940(3) 0.4334(2) 0.40499(15) 0.0174(7) Uani 1 1 d . . .
C22 C 0.2444(3) 0.3689(2) 0.45641(14) 0.0162(7) Uani 1 1 d . . .
C23 C 0.3356(3) 0.2990(2) 0.44672(16) 0.0219(7) Uani 1 1 d . . .
H23 H 0.3677 0.2933 0.4081 0.026 Uiso 1 1 calc R . .
C24 C 0.3775(3) 0.2387(2) 0.49483(16) 0.0264(8) Uani 1 1 d . . .
H24 H 0.4388 0.1926 0.4888 0.032 Uiso 1 1 calc R . .
C25 C 0.3289(3) 0.2466(2) 0.55182(16) 0.0230(8) Uani 1 1 d . . .
H25 H 0.3574 0.2054 0.5839 0.028 Uiso 1 1 calc R . .
C26 C 0.2387(3) 0.3147(2) 0.56202(15) 0.0183(7) Uani 1 1 d . . .
C27 C 0.1975(3) 0.3767(2) 0.51437(15) 0.0178(7) Uani 1 1 d . . .
H27 H 0.1382 0.4238 0.5213 0.021 Uiso 1 1 calc R . .
C28 C 0.1809(3) 0.3189(2) 0.62310(16) 0.0218(7) Uani 1 1 d . . .
C31 C 0.2153(3) 0.1101(2) 0.30496(15) 0.0189(7) Uani 1 1 d . . .
C32 C 0.2701(3) 0.0179(2) 0.32789(15) 0.0172(7) Uani 1 1 d . . .
C33 C 0.3973(3) 0.0153(2) 0.35438(18) 0.0299(9) Uani 1 1 d . . .
H33 H 0.4458 0.0706 0.3579 0.036 Uiso 1 1 calc R . .
C34 C 0.4527(4) -0.0689(2) 0.3757(2) 0.0416(11) Uani 1 1 d . . .
H34 H 0.5378 -0.0702 0.3938 0.050 Uiso 1 1 calc R . .
C35 C 0.3811(3) -0.1509(2) 0.36992(19) 0.0339(10) Uani 1 1 d . . .
H35 H 0.4185 -0.2074 0.3843 0.041 Uiso 1 1 calc R . .
C36 C 0.2544(3) -0.1502(2) 0.34308(15) 0.0183(7) Uani 1 1 d . . .
C37 C 0.1983(3) -0.0648(2) 0.32274(14) 0.0173(7) Uani 1 1 d . . .
H37 H 0.1124 -0.0633 0.3057 0.021 Uiso 1 1 calc R . .
C38 C 0.1815(3) -0.2411(2) 0.33364(14) 0.0167(7) Uani 1 1 d . . .
O100 O 0.5545(4) 0.2171(3) 0.2636(2) 0.0746(12) Uani 1 1 d D . .
H51 H 0.429(4) 0.312(3) 0.251(3) 0.11(2) Uiso 1 1 d D . .
H52 H 0.409(4) 0.4090(17) 0.264(2) 0.068(16) Uiso 1 1 d D . .
H102 H 0.6319(18) 0.198(3) 0.269(2) 0.076(19) Uiso 1 1 d D . .
H101 H 0.526(5) 0.171(3) 0.242(2) 0.10(2) Uiso 1 1 d D . .

loop_
_atom_site_aniso_label
_atom_site_aniso_U_11
_atom_site_aniso_U_22
_atom_site_aniso_U_33
_atom_site_aniso_U_23
_atom_site_aniso_U_13
_atom_site_aniso_U_12
La1 0.01788(10) 0.01023(9) 0.01329(10) -0.00097(7) 0.00146(7) 0.00027(7)
La2 0.01896(10) 0.01015(9) 0.01340(10) 0.00052(7) 0.00118(7) 0.00102(7)
O1 0.0256(13) 0.0181(12) 0.0241(13) 0.0048(10) 0.0084(10) 0.0049(10)
O2 0.0193(12) 0.0179(12) 0.0182(12) 0.0021(9) 0.0031(10) -0.0011(9)
O3 0.0267(13) 0.0262(13) 0.0112(12) 0.0000(10) 0.0020(10) -0.0028(10)
O4 0.0260(13) 0.0146(11) 0.0181(12) 0.0014(9) 0.0059(10) -0.0014(10)
O5 0.0191(12) 0.0170(12) 0.0242(13) 0.0006(10) -0.0041(10) -0.0016(9)
O6 0.0357(15) 0.0311(14) 0.0228(14) 0.0118(11) 0.0094(12) 0.0079(12)
O7 0.0258(15) 0.0349(17) 0.056(2) -0.0174(15) 0.0099(14) -0.0068(14)
O8 0.0230(13) 0.0157(12) 0.0204(13) 0.0023(10) -0.0040(10) 0.0014(10)
O9 0.0320(14) 0.0132(12) 0.0412(16) 0.0048(11) -0.0122(12) -0.0035(10)
O10 0.0490(17) 0.0279(14) 0.0191(13) 0.0044(11) 0.0026(12) 0.0175(12)
O11 0.0371(15) 0.0240(13) 0.0211(13) -0.0080(11) 0.0103(11) -0.0130(11)
O12 0.0241(13) 0.0127(11) 0.0323(14) 0.0022(10) -0.0075(11) 0.0003(10)
O13 0.0427(16) 0.0293(14) 0.0246(14) 0.0075(11) 0.0166(12) 0.0137(12)
C1 0.0175(16) 0.0184(16) 0.0157(17) 0.0047(14) 0.0014(14) 0.0005(13)
C2 0.0198(17) 0.0188(17) 0.0168(17) 0.0023(13) 0.0042(14) 0.0014(13)
C3 0.0244(18) 0.0180(17) 0.0227(19) 0.0008(14) 0.0035(15) 0.0013(14)
C4 0.0243(18) 0.0217(18) 0.0213(18) -0.0012(15) 0.0024(15) 0.0024(14)
C5 0.038(2) 0.035(2) 0.0177(19) -0.0012(16) 0.0049(17) -0.0019(18)
C6 0.042(2) 0.035(2) 0.022(2) 0.0035(17) 0.0083(18) -0.0121(18)
C7 0.031(2) 0.0210(18) 0.0229(19) 0.0006(15) 0.0044(16) -0.0059(15)
C8 0.029(2) 0.0217(19) 0.027(2) -0.0026(16) -0.0037(17) 0.0036(16)
O21 0.0462(17) 0.0332(15) 0.0318(16) -0.0065(12) 0.0006(13) -0.0102(13)
O22 0.0494(18) 0.0362(16) 0.0250(15) -0.0123(12) 0.0013(13) -0.0051(13)
C11 0.0201(17) 0.0160(16) 0.0163(17) 0.0004(13) -0.0006(14) -0.0042(13)
C12 0.0205(17) 0.0194(17) 0.0229(19) 0.0005(14) 0.0050(15) -0.0037(14)
C13 0.0258(19) 0.0232(18) 0.0229(19) 0.0011(15) 0.0040(15) 0.0000(15)
C14 0.0189(17) 0.0223(18) 0.029(2) -0.0030(15) 0.0018(15) 0.0009(14)
C15 0.027(2) 0.030(2) 0.032(2) -0.0029(17) 0.0126(17) 0.0007(16)
C16 0.040(2) 0.034(2) 0.025(2) 0.0044(17) 0.0123(18) 0.0048(18)
C17 0.030(2) 0.0231(19) 0.030(2) 0.0057(16) 0.0060(17) 0.0045(15)
C18 0.027(2) 0.028(2) 0.037(2) -0.0020(18) 0.0013(18) -0.0007(16)
O31 0.0292(15) 0.0411(17) 0.0422(17) -0.0051(13) 0.0039(13) 0.0163(13)
O32 0.059(2) 0.058(2) 0.0383(19) 0.0058(15) 0.0037(16) 0.0241(17)
C21 0.0188(16) 0.0179(17) 0.0147(17) 0.0009(14) -0.0018(13) -0.0024(13)
C22 0.0179(16) 0.0151(16) 0.0157(17) 0.0013(13) 0.0010(13) 0.0004(13)
C23 0.0238(18) 0.0250(18) 0.0173(18) -0.0029(14) 0.0046(14) -0.0008(14)
C24 0.0207(19) 0.0272(19) 0.031(2) 0.0009(16) 0.0024(16) 0.0100(15)
C25 0.0216(18) 0.0204(18) 0.026(2) 0.0057(15) -0.0004(15) 0.0060(14)
C26 0.0191(17) 0.0169(16) 0.0187(17) 0.0013(14) 0.0008(14) 0.0017(13)
C27 0.0201(17) 0.0154(16) 0.0184(17) 0.0004(13) 0.0053(14) 0.0036(13)
C28 0.0219(18) 0.0230(18) 0.0205(18) 0.0046(15) 0.0030(14) 0.0001(14)
C31 0.0221(18) 0.0188(17) 0.0157(17) 0.0004(14) 0.0008(14) 0.0013(14)
C32 0.0187(17) 0.0157(16) 0.0171(17) -0.0008(13) 0.0014(14) 0.0026(13)
C33 0.0210(19) 0.0193(18) 0.048(3) 0.0017(17) -0.0041(17) -0.0051(15)
C34 0.022(2) 0.024(2) 0.074(3) 0.005(2) -0.018(2) -0.0005(16)
C35 0.029(2) 0.0141(18) 0.056(3) 0.0058(17) -0.0125(19) 0.0016(15)
C36 0.0181(17) 0.0129(16) 0.0236(19) 0.0013(13) -0.0001(14) 0.0007(13)
C37 0.0184(16) 0.0176(16) 0.0150(17) -0.0013(13) -0.0024(13) 0.0007(13)
C38 0.0225(17) 0.0141(16) 0.0139(16) -0.0010(13) 0.0032(14) 0.0006(13)
O100 0.045(2) 0.049(2) 0.128(4) -0.009(2) 0.002(2) 0.0149(19)

loop_
_atom_type_symbol
_atom_type_description
_atom_type_scat_dispersion_real
_atom_type_scat_dispersion_imag
_atom_type_scat_source
C C 0.0033 0.0016 'International Tables Vol C Tables 4.2.6.8 and 6.1.1.4'
H H 0.0000 0.0000 'International Tables Vol C Tables 4.2.6.8 and 6.1.1.4'
O O 0.0106 0.0060 'International Tables Vol C Tables 4.2.6.8 and 6.1.1.4'
La La -0.2871 2.4523 'International Tables Vol C Tables 4.2.6.8 and 6.1.1.4'

loop_
_geom_angle_atom_site_label_1
_geom_angle_atom_site_label_2
_geom_angle_atom_site_label_3
_geom_angle
_geom_angle_site_symmetry_1
_geom_angle_site_symmetry_3
_geom_angle_publ_flag
O6 La1 O4 90.11(8) 4_565 . ?
O6 La1 O9 87.82(9) 4_565 . ?
O4 La1 O9 148.25(7) . . ?
O6 La1 O3 139.22(8) 4_565 . ?
O4 La1 O3 73.65(7) . . ?
O9 La1 O3 87.55(7) . . ?
O6 La1 O7 70.94(9) 4_565 . ?
O4 La1 O7 75.24(9) . . ?
O9 La1 O7 74.15(9) . . ?
O3 La1 O7 68.82(8) . . ?
O6 La1 O5 75.12(8) 4_565 2 ?
O4 La1 O5 89.49(7) . 2 ?
O9 La1 O5 120.37(7) . 2 ?
O3 La1 O5 139.65(7) . 2 ?
O7 La1 O5 142.49(9) . 2 ?
O6 La1 O2 139.96(7) 4_565 . ?
O4 La1 O2 65.64(7) . . ?
O9 La1 O2 129.68(8) . . ?
O3 La1 O2 66.24(7) . . ?
O7 La1 O2 126.54(8) . . ?
O5 La1 O2 73.41(7) 2 . ?
O6 La1 O1 146.07(7) 4_565 . ?
O4 La1 O1 113.78(7) . . ?
O9 La1 O1 83.63(8) . . ?
O3 La1 O1 73.25(7) . . ?
O7 La1 O1 136.38(9) . . ?
O5 La1 O1 81.11(7) 2 . ?
O2 La1 O1 48.78(6) . . ?
O6 La1 O8 78.16(7) 4_565 . ?
O4 La1 O8 159.18(7) . . ?
O9 La1 O8 49.52(7) . . ?
O3 La1 O8 126.09(7) . . ?
O7 La1 O8 115.91(8) . . ?
O5 La1 O8 70.99(6) 2 . ?
O2 La1 O8 113.38(7) . . ?
O1 La1 O8 71.33(7) . . ?
O6 La1 C31 82.09(9) 4_565 . ?
O4 La1 C31 168.86(8) . . ?
O9 La1 C31 24.30(8) . . ?
O3 La1 C31 107.34(8) . . ?
O7 La1 C31 94.62(10) . . ?
O5 La1 C31 96.12(8) 2 . ?
O2 La1 C31 125.22(8) . . ?
O1 La1 C31 76.70(8) . . ?
O8 La1 C31 25.22(7) . . ?
O6 La1 C11 149.96(8) 4_565 . ?
O4 La1 C11 90.19(8) . . ?
O9 La1 C11 106.95(9) . . ?
O3 La1 C11 68.97(8) . . ?
O7 La1 C11 137.68(9) . . ?
O5 La1 C11 74.85(8) 2 . ?
O2 La1 C11 24.71(7) . . ?
O1 La1 C11 24.13(7) . . ?
O8 La1 C11 91.55(7) . . ?
C31 La1 C11 100.56(9) . . ?
O6 La1 La2 129.90(6) 4_565 . ?
O4 La1 La2 39.94(5) . . ?
O9 La1 La2 130.44(6) . . ?
O3 La1 La2 43.11(5) . . ?
O7 La1 La2 88.16(7) . . ?
O5 La1 La2 101.92(5) 2 . ?
O2 La1 La2 38.68(5) . . ?
O1 La1 La2 78.30(5) . . ?
O8 La1 La2 149.49(5) . . ?
C31 La1 La2 146.33(6) . . ?
C11 La1 La2 58.25(6) . . ?
O13 La2 O8 78.22(8) 3_566 2 ?
O13 La2 O10 75.51(8) 3_566 . ?
O8 La2 O10 149.40(8) 2 . ?
O13 La2 O2 86.40(8) 3_566 . ?
O8 La2 O2 84.60(7) 2 . ?
O10 La2 O2 78.41(8) . . ?
O13 La2 O12 98.18(8) 3_566 1_565 ?
O8 La2 O12 121.03(7) 2 1_565 ?
O10 La2 O12 78.39(8) . 1_565 ?
O2 La2 O12 154.38(7) . 1_565 ?
O13 La2 O11 146.81(8) 3_566 . ?
O8 La2 O11 79.06(8) 2 . ?
O10 La2 O11 131.26(8) . . ?
O2 La2 O11 115.12(7) . . ?
O12 La2 O11 73.59(7) 1_565 . ?
O13 La2 O4 144.16(8) 3_566 . ?
O8 La2 O4 77.43(7) 2 . ?
O10 La2 O4 116.91(7) . . ?
O2 La2 O4 65.50(7) . . ?
O12 La2 O4 116.87(7) 1_565 . ?
O11 La2 O4 49.73(7) . . ?
O13 La2 O5 76.05(8) 3_566 1_565 ?
O8 La2 O5 73.07(7) 2 1_565 ?
O10 La2 O5 114.68(7) . 1_565 ?
O2 La2 O5 153.86(7) . 1_565 ?
O12 La2 O5 49.73(6) 1_565 1_565 ?
O11 La2 O5 74.38(7) . 1_565 ?
O4 La2 O5 120.49(7) . 1_565 ?
O13 La2 O3 120.84(7) 3_566 . ?
O8 La2 O3 141.36(7) 2 . ?
O10 La2 O3 49.47(7) . . ?
O2 La2 O3 65.34(7) . . ?
O12 La2 O3 91.15(7) 1_565 . ?
O11 La2 O3 91.82(7) . . ?
O4 La2 O3 68.47(6) . . ?
O5 La2 O3 140.59(6) 1_565 . ?
O13 La2 C1 151.77(8) 3_566 . ?
O8 La2 C1 73.55(8) 2 . ?
O10 La2 C1 131.30(8) . . ?
O2 La2 C1 90.67(8) . . ?
O12 La2 C1 96.51(8) 1_565 . ?
O11 La2 C1 24.52(7) . . ?
O4 La2 C1 25.67(7) . . ?
O5 La2 C1 95.72(8) 1_565 . ?
O3 La2 C1 82.70(7) . . ?
O13 La2 C21 97.37(9) 3_566 . ?
O8 La2 C21 154.03(8) 2 . ?
O10 La2 C21 24.07(8) . . ?
O2 La2 C21 69.53(8) . . ?
O12 La2 C21 84.87(8) 1_565 . ?
O11 La2 C21 113.39(8) . . ?
O4 La2 C21 93.21(8) . . ?
O5 La2 C21 131.21(7) 1_565 . ?
O3 La2 C21 25.42(7) . . ?
C1 La2 C21 107.87(9) . . ?
O13 La2 C38 87.91(9) 3_566 1_565 ?
O8 La2 C38 96.98(8) 2 1_565 ?
O10 La2 C38 97.45(8) . 1_565 ?
O2 La2 C38 173.66(8) . 1_565 ?
O12 La2 C38 24.72(7) 1_565 1_565 ?
O11 La2 C38 71.22(8) . 1_565 ?
O4 La2 C38 120.83(8) . 1_565 ?
O5 La2 C38 25.05(7) 1_565 1_565 ?
O3 La2 C38 115.63(8) . 1_565 ?
C1 La2 C38 95.67(9) . 1_565 ?
C21 La2 C38 108.51(8) . 1_565 ?
C11 O1 La1 95.76(19) . . ?
C11 O2 La2 132.02(19) . . ?
C11 O2 La1 95.43(18) . . ?
La2 O2 La1 100.27(7) . . ?
C21 O3 La1 135.43(19) . . ?
C21 O3 La2 88.54(18) . . ?
La1 O3 La2 97.28(7) . . ?
C1 O4 La1 148.4(2) . . ?
C1 O4 La2 92.96(18) . . ?
La1 O4 La2 102.69(8) . . ?
C38 O5 La1 163.3(2) . 2_545 ?
C38 O5 La2 90.61(18) . 1_545 ?
La1 O5 La2 105.72(7) 2_545 1_545 ?
C28 O6 La1 139.9(2) . 4_566 ?
La1 O7 H51 114(4) . . ?
La1 O7 H52 127(3) . . ?
H51 O7 H52 114(5) . . ?
C31 O8 La2 155.5(2) . 2_545 ?
C31 O8 La1 88.10(18) . . ?
La2 O8 La1 106.95(7) 2_545 . ?
C31 O9 La1 101.54(19) . . ?
C21 O10 La2 101.3(2) . . ?
C1 O11 La2 94.70(19) . . ?
C38 O12 La2 98.46(18) . 1_545 ?
C28 O13 La2 143.5(2) . 3_566 ?
O11 C1 O4 120.4(3) . . ?
O11 C1 C2 121.9(3) . . ?
O4 C1 C2 117.6(3) . . ?
O11 C1 La2 60.78(17) . . ?
O4 C1 La2 61.37(16) . . ?
C2 C1 La2 163.7(2) . . ?
C7 C2 C3 119.3(3) . . ?
C7 C2 C1 120.6(3) . . ?
C3 C2 C1 120.1(3) . . ?
C4 C3 C2 120.6(3) . . ?
C4 C3 H3 119.7 . . ?
C2 C3 H3 119.7 . . ?
C5 C4 C3 119.3(3) . . ?
C5 C4 C8 123.6(3) . . ?
C3 C4 C8 117.2(3) . . ?
C6 C5 C4 120.9(3) . . ?
C6 C5 H5 119.6 . . ?
C4 C5 H5 119.6 . . ?
C5 C6 C7 119.6(3) . . ?
C5 C6 H6 120.2 . . ?
C7 C6 H6 120.2 . . ?
C6 C7 C2 120.3(3) . . ?
C6 C7 H7 119.8 . . ?
C2 C7 H7 119.8 . . ?
O21 C8 O22 123.2(3) . . ?
O21 C8 C4 123.6(3) . . ?
O22 C8 C4 113.2(3) . . ?
C8 O22 H22 109.5 . . ?
O1 C11 O2 119.7(3) . . ?
O1 C11 C12 122.6(3) . . ?
O2 C11 C12 117.6(3) . . ?
O1 C11 La1 60.11(17) . . ?
O2 C11 La1 59.86(16) . . ?
C12 C11 La1 175.2(2) . . ?
C17 C12 C13 119.9(3) . . ?
C17 C12 C11 120.4(3) . . ?
C13 C12 C11 119.6(3) . . ?
C14 C13 C12 120.0(3) . . ?
C14 C13 H13 120.0 . . ?
C12 C13 H13 120.0 . . ?
C13 C14 C15 119.7(3) . . ?
C13 C14 C18 118.5(3) . . ?
C15 C14 C18 121.8(3) . . ?
C16 C15 C14 120.2(3) . . ?
C16 C15 H15 119.9 . . ?
C14 C15 H15 119.9 . . ?
C17 C16 C15 119.9(4) . . ?
C17 C16 H16 120.1 . . ?
C15 C16 H16 120.1 . . ?
C16 C17 C12 120.2(3) . . ?
C16 C17 H17 119.9 . . ?
C12 C17 H17 119.9 . . ?
O32 C18 O31 122.9(4) . . ?
O32 C18 C14 123.1(4) . . ?
O31 C18 C14 114.0(3) . . ?
C18 O31 H31 109.5 . . ?
O10 C21 O3 120.6(3) . . ?
O10 C21 C22 119.3(3) . . ?
O3 C21 C22 120.1(3) . . ?
O10 C21 La2 54.67(16) . . ?
O3 C21 La2 66.04(16) . . ?
C22 C21 La2 173.0(2) . . ?
C27 C22 C23 119.6(3) . . ?
C27 C22 C21 119.4(3) . . ?
C23 C22 C21 121.1(3) . . ?
C24 C23 C22 119.6(3) . . ?
C24 C23 H23 120.2 . . ?
C22 C23 H23 120.2 . . ?
C25 C24 C23 120.1(3) . . ?
C25 C24 H24 119.9 . . ?
C23 C24 H24 119.9 . . ?
C24 C25 C26 121.0(3) . . ?
C24 C25 H25 119.5 . . ?
C26 C25 H25 119.5 . . ?
C25 C26 C27 119.4(3) . . ?
C25 C26 C28 120.3(3) . . ?
C27 C26 C28 120.2(3) . . ?
C26 C27 C22 120.3(3) . . ?
C26 C27 H27 119.9 . . ?
C22 C27 H27 119.9 . . ?
O13 C28 O6 123.7(3) . . ?
O13 C28 C26 117.7(3) . . ?
O6 C28 C26 118.6(3) . . ?
O9 C31 O8 120.8(3) . . ?
O9 C31 C32 118.4(3) . . ?
O8 C31 C32 120.7(3) . . ?
O9 C31 La1 54.16(16) . . ?
O8 C31 La1 66.68(16) . . ?
C32 C31 La1 172.2(2) . . ?
C33 C32 C37 119.5(3) . . ?
C33 C32 C31 118.5(3) . . ?
C37 C32 C31 122.0(3) . . ?
C34 C33 C32 120.5(3) . . ?
C34 C33 H33 119.8 . . ?
C32 C33 H33 119.8 . . ?
C35 C34 C33 119.7(3) . . ?
C35 C34 H34 120.1 . . ?
C33 C34 H34 120.1 . . ?
C34 C35 C36 120.9(3) . . ?
C34 C35 H35 119.6 . . ?
C36 C35 H35 119.6 . . ?
C35 C36 C37 119.2(3) . . ?
C35 C36 C38 119.8(3) . . ?
C37 C36 C38 121.0(3) . . ?
C32 C37 C36 120.3(3) . . ?
C32 C37 H37 119.9 . . ?
C36 C37 H37 119.9 . . ?
O12 C38 O5 121.0(3) . . ?
O12 C38 C36 118.4(3) . . ?
O5 C38 C36 120.6(3) . . ?
O12 C38 La2 56.81(15) . 1_545 ?
O5 C38 La2 64.34(16) . 1_545 ?
C36 C38 La2 173.2(2) . 1_545 ?
H102 O100 H101 96(5) . . ?

loop_
_geom_bond_atom_site_label_1
_geom_bond_atom_site_label_2
_geom_bond_distance
_geom_bond_site_symmetry_2
_geom_bond_publ_flag
La1 O6 2.446(2) 4_565 ?
La1 O4 2.471(2) . ?
La1 O9 2.472(2) . ?
La1 O3 2.553(2) . ?
La1 O7 2.558(3) . ?
La1 O5 2.580(2) 2 ?
La1 O2 2.651(2) . ?
La1 O1 2.659(2) . ?
La1 O8 2.745(2) . ?
La1 C31 2.987(3) . ?
La1 C11 3.052(3) . ?
La1 La2 3.9727(7) . ?
La2 O13 2.361(2) 3_566 ?
La2 O8 2.490(2) 2 ?
La2 O10 2.491(2) . ?
La2 O2 2.523(2) . ?
La2 O12 2.535(2) 1_565 ?
La2 O11 2.605(2) . ?
La2 O4 2.615(2) . ?
La2 O5 2.700(2) 1_565 ?
La2 O3 2.737(2) . ?
La2 C1 2.975(3) . ?
La2 C21 2.994(3) . ?
La2 C38 2.996(3) 1_565 ?
O1 C11 1.254(4) . ?
O2 C11 1.282(4) . ?
O3 C21 1.286(4) . ?
O4 C1 1.290(4) . ?
O5 C38 1.268(4) . ?
O5 La1 2.580(2) 2_545 ?
O5 La2 2.700(2) 1_545 ?
O6 C28 1.265(4) . ?
O6 La1 2.446(2) 4_566 ?
O7 H51 0.849(10) . ?
O7 H52 0.846(10) . ?
O8 C31 1.274(4) . ?
O8 La2 2.490(2) 2_545 ?
O9 C31 1.255(4) . ?
O10 C21 1.245(4) . ?
O11 C1 1.239(4) . ?
O12 C38 1.267(4) . ?
O12 La2 2.535(2) 1_545 ?
O13 C28 1.252(4) . ?
O13 La2 2.361(2) 3_566 ?
C1 C2 1.485(4) . ?
C2 C7 1.388(4) . ?
C2 C3 1.389(4) . ?
C3 C4 1.385(4) . ?
C3 H3 0.9300 . ?
C4 C5 1.384(5) . ?
C4 C8 1.489(5) . ?
C5 C6 1.376(5) . ?
C5 H5 0.9300 . ?
C6 C7 1.388(5) . ?
C6 H6 0.9300 . ?
C7 H7 0.9300 . ?
C8 O21 1.201(4) . ?
C8 O22 1.335(4) . ?
O22 H22 0.8200 . ?
C11 C12 1.493(5) . ?
C12 C17 1.386(5) . ?
C12 C13 1.389(4) . ?
C13 C14 1.389(5) . ?
C13 H13 0.9300 . ?
C14 C15 1.390(5) . ?
C14 C18 1.487(5) . ?
C15 C16 1.386(5) . ?
C15 H15 0.9300 . ?
C16 C17 1.384(5) . ?
C16 H16 0.9300 . ?
C17 H17 0.9300 . ?
C18 O32 1.209(4) . ?
C18 O31 1.323(4) . ?
O31 H31 0.8200 . ?
C21 C22 1.490(4) . ?
C22 C27 1.388(4) . ?
C22 C23 1.400(4) . ?
C23 C24 1.380(4) . ?
C23 H23 0.9300 . ?
C24 C25 1.377(5) . ?
C24 H24 0.9300 . ?
C25 C26 1.377(4) . ?
C25 H25 0.9300 . ?
C26 C27 1.386(4) . ?
C26 C28 1.500(5) . ?
C27 H27 0.9300 . ?
C31 C32 1.489(4) . ?
C32 C33 1.385(4) . ?
C32 C37 1.388(4) . ?
C33 C34 1.384(5) . ?
C33 H33 0.9300 . ?
C34 C35 1.378(5) . ?
C34 H34 0.9300 . ?
C35 C36 1.382(4) . ?
C35 H35 0.9300 . ?
C36 C37 1.395(4) . ?
C36 C38 1.499(4) . ?
C37 H37 0.9300 . ?
C38 La2 2.996(3) 1_545 ?
O100 H102 0.843(10) . ?
O100 H101 0.844(10) . ?
